data_4311483
loop_
_publ_author_name
'Jun-Ling Song'
'Chong Lei'
'Jiang-Gao Mao'

_publ_contact_author_address
;
     Fujian Institute of Research  
        on the Structure of Matter,
        Chinese Academy of Sciences,
        Fuzhou, Fujian 350002, 
    P.R.China
;
_publ_contact_author_email mjg@ms.fjirsm.ac.cn
_publ_contact_author_fax 0086-0591-3714946
_publ_contact_author_name 'Dr. Jiang-Gao Mao'
_publ_contact_author_phone 0086-0591-3704836
_publ_section_title
;
 Syntheses, Crystal Structures, and Luminescent Properties of Novel
 Layered Lanthanide Sulfonate-Phosphonates
;
_journal_name_full 'Inorganic Chemistry'
_journal_page_first 5630
_journal_page_last 5634
_journal_paper_doi 10.1021/ic049376u
_journal_volume 43
_journal_year 2004
_chemical_formula_moiety 'C12 H19 Gd N O15 P S'
_chemical_formula_sum 'C12 H19 Gd N O15 P S'
_chemical_formula_weight 637.56
_space_group_IT_number 2
_symmetry_cell_setting triclinic
_symmetry_space_group_name_Hall '-P 1'
_symmetry_space_group_name_H-M 'P -1'
_atom_sites_solution_hydrogens geom
_atom_sites_solution_primary direct
_atom_sites_solution_secondary difmap
_audit_creation_method SHELXL-97
_cell_angle_alpha 73.2740(10)
_cell_angle_beta 81.3400(10)
_cell_angle_gamma 77.8140(10)
_cell_formula_units_Z 2
_cell_length_a 7.6465(3)
_cell_length_b 11.3948(3)
_cell_length_c 11.9596(3)
_cell_measurement_temperature 293(2)
_cell_volume 970.97(5)
_computing_cell_refinement 'Smart CCD Software(Siemens, 1994)'
_computing_data_collection 'Smart CCD Software(Siemens, 1994)'
_computing_data_reduction 'Smart CCD Software(Siemens, 1994)'
_computing_molecular_graphics 'SHELXL-97 (Sheldrick, 1997)'
_computing_publication_material 'SHELXL-97 (Sheldrick, 1997)'
_computing_structure_refinement 'SHELXL-97 (Sheldrick, 1997)'
_computing_structure_solution 'SHELXS-97 (Sheldrick, 1990)'
_diffrn_ambient_temperature 293(2)
_diffrn_measured_fraction_theta_full 0.992
_diffrn_measured_fraction_theta_max 0.992
_diffrn_measurement_device_type 'Smart CCD'
_diffrn_measurement_method '\w scan'
_diffrn_radiation_monochromator graphite
_diffrn_radiation_source 'fine-focus sealed tube'
_diffrn_radiation_type MoK\a
_diffrn_radiation_wavelength 0.71073
_diffrn_reflns_av_R_equivalents 0.0528
_diffrn_reflns_av_sigmaI/netI 0.0425
_diffrn_reflns_limit_h_max 9
_diffrn_reflns_limit_h_min -8
_diffrn_reflns_limit_k_max 11
_diffrn_reflns_limit_k_min -13
_diffrn_reflns_limit_l_max 13
_diffrn_reflns_limit_l_min -14
_diffrn_reflns_number 5040
_diffrn_reflns_theta_full 24.98
_diffrn_reflns_theta_max 24.98
_diffrn_reflns_theta_min 1.79
_diffrn_standards_decay_% 0.9
_diffrn_standards_interval_count 0
_diffrn_standards_interval_time .
_diffrn_standards_number 0
_exptl_absorpt_coefficient_mu 3.687
_exptl_absorpt_correction_T_max 0.4807
_exptl_absorpt_correction_T_min 0.2980
_exptl_absorpt_correction_type psi-scan
_exptl_crystal_colour colorless
_exptl_crystal_density_diffrn 2.181
_exptl_crystal_density_method 'not measured'
_exptl_crystal_description brick
_exptl_crystal_F_000 626
_exptl_crystal_size_max 0.18
_exptl_crystal_size_mid 0.10
_exptl_crystal_size_min 0.06
_refine_diff_density_max 1.709
_refine_diff_density_min -1.545
_refine_diff_density_rms 0.185
_refine_ls_extinction_method none
_refine_ls_goodness_of_fit_ref 1.084
_refine_ls_hydrogen_treatment mixed
_refine_ls_matrix_type full
_refine_ls_number_parameters 280
_refine_ls_number_reflns 3385
_refine_ls_number_restraints 0
_refine_ls_restrained_S_all 1.084
_refine_ls_R_factor_all 0.0435
_refine_ls_R_factor_gt 0.0410
_refine_ls_shift/su_max 0.002
_refine_ls_shift/su_mean 0.000
_refine_ls_structure_factor_coef Fsqd
_refine_ls_weighting_details 'calc w=1/[\s^2^(Fo^2^)+(0.0583P)^2^+7.4281P] where P=(Fo^2^+2Fc^2^)/3'
_refine_ls_weighting_scheme calc
_refine_ls_wR_factor_gt 0.1070
_refine_ls_wR_factor_ref 0.1107
_reflns_number_gt 3226
_reflns_number_total 3385
_reflns_threshold_expression >2sigma(I)
_cod_data_source_file ic049376usi20040513_120609.cif
_cod_data_source_block 1
_cod_database_code 4311483

loop_
_symmetry_equiv_pos_as_xyz
'x, y, z'
'-x, -y, -z'

loop_
_atom_site_label
_atom_site_type_symbol
_atom_site_fract_x
_atom_site_fract_y
_atom_site_fract_z
_atom_site_U_iso_or_equiv
_atom_site_adp_type
_atom_site_occupancy
_atom_site_symmetry_multiplicity
_atom_site_calc_flag
_atom_site_refinement_flags
_atom_site_disorder_assembly
_atom_site_disorder_group
Gd1 Gd 0.55448(4) 0.29933(3) 0.56524(2) 0.01749(14) Uani 1 1 d . . .
P1 P -0.4216(2) 0.51400(14) 0.72434(13) 0.0163(3) Uani 1 1 d . . .
S1 S 0.0930(2) -0.07731(14) 1.26332(13) 0.0192(3) Uani 1 1 d . . .
N1 N -0.0914(7) 0.5867(5) 0.7278(5) 0.0207(11) Uani 1 1 d . . .
H01A H -0.1324 0.6534 0.6690 0.025 Uiso 1 1 calc R . .
C1 C -0.2488(9) 0.5399(6) 0.8018(5) 0.0212(13) Uani 1 1 d . . .
H1A H -0.3052 0.5989 0.8467 0.025 Uiso 1 1 calc R . .
H1B H -0.2057 0.4620 0.8573 0.025 Uiso 1 1 calc R . .
C2 C 0.0275(9) 0.4899(6) 0.6730(6) 0.0252(14) Uani 1 1 d . . .
H2A H -0.0452 0.4576 0.6329 0.030 Uiso 1 1 calc R . .
H2B H 0.0809 0.4212 0.7342 0.030 Uiso 1 1 calc R . .
C3 C 0.1751(9) 0.5435(6) 0.5864(5) 0.0195(13) Uani 1 1 d . . .
C4 C 0.0135(10) 0.6298(8) 0.8006(7) 0.0325(17) Uani 1 1 d . . .
H4A H -0.0646 0.6900 0.8357 0.049 Uiso 1 1 calc R . .
H4B H 0.1095 0.6670 0.7515 0.049 Uiso 1 1 calc R . .
H4C H 0.0626 0.5599 0.8610 0.049 Uiso 1 1 calc R . .
C11 C 0.1825(9) -0.0451(6) 1.1139(5) 0.0193(13) Uani 1 1 d . . .
C12 C 0.2246(9) -0.1417(6) 1.0597(6) 0.0227(14) Uani 1 1 d . . .
H12A H 0.2003 -0.2203 1.0999 0.027 Uiso 1 1 calc R . .
C13 C 0.3035(9) -0.1195(6) 0.9446(6) 0.0217(13) Uani 1 1 d . . .
C14 C 0.3360(9) -0.0005(6) 0.8842(6) 0.0234(14) Uani 1 1 d . . .
H14A H 0.3864 0.0146 0.8068 0.028 Uiso 1 1 calc R . .
C15 C 0.2941(9) 0.0954(6) 0.9386(6) 0.0208(13) Uani 1 1 d . . .
C16 C 0.2169(9) 0.0733(6) 1.0540(6) 0.0224(13) Uani 1 1 d . . .
H16A H 0.1883 0.1373 1.0910 0.027 Uiso 1 1 calc R . .
C17 C 0.3598(9) -0.2185(6) 0.8821(6) 0.0244(14) Uani 1 1 d . . .
C18 C 0.3366(9) 0.2194(6) 0.8688(6) 0.0217(13) Uani 1 1 d . . .
O1 O 0.1521(7) 0.6577(5) 0.5400(4) 0.0324(12) Uani 1 1 d . . .
O2 O 0.3165(7) 0.4707(5) 0.5680(4) 0.0312(11) Uani 1 1 d . . .
O3 O 0.4498(9) -0.2023(5) 0.7872(5) 0.0418(14) Uani 1 1 d . . .
O4 O 0.3066(7) -0.3262(4) 0.9370(4) 0.0309(11) Uani 1 1 d . . .
H4D H 0.3470 -0.3769 0.8986 0.046 Uiso 1 1 calc R . .
O5 O 0.3120(8) 0.3038(5) 0.9284(4) 0.0329(12) Uani 1 1 d . . .
O6 O 0.3876(7) 0.2397(5) 0.7656(4) 0.0291(11) Uani 1 1 d . . .
O7 O -0.0047(7) 0.0397(5) 1.2837(5) 0.0339(12) Uani 1 1 d . . .
O8 O 0.2522(6) -0.1222(5) 1.3290(4) 0.0260(10) Uani 1 1 d . . .
O9 O -0.0145(7) -0.1726(5) 1.2803(4) 0.0302(11) Uani 1 1 d . . .
O11 O -0.5791(6) 0.5029(4) 0.8221(4) 0.0210(9) Uani 1 1 d . . .
H11A H -0.5940 0.4303 0.8454 0.031 Uiso 1 1 calc R . .
O12 O -0.3499(6) 0.3946(4) 0.6882(4) 0.0221(9) Uani 1 1 d . . .
O13 O -0.4577(7) 0.6285(4) 0.6245(4) 0.0250(10) Uani 1 1 d . . .
O1W O 0.3282(8) 0.1778(6) 0.5755(5) 0.0448(15) Uani 1 1 d . . .
O2W O 0.6716(9) 0.1426(5) 0.4446(5) 0.0418(14) Uani 1 1 d . . .
O3W O 0.2397(10) 0.1524(6) 0.3683(6) 0.0522(16) Uani 1 1 d . . .

loop_
_atom_site_aniso_label
_atom_site_aniso_U_11
_atom_site_aniso_U_22
_atom_site_aniso_U_33
_atom_site_aniso_U_23
_atom_site_aniso_U_13
_atom_site_aniso_U_12
Gd1 0.0213(2) 0.01725(19) 0.01459(19) -0.00571(12) -0.00003(12) -0.00386(12)
P1 0.0187(8) 0.0163(8) 0.0153(7) -0.0053(6) -0.0009(6) -0.0053(6)
S1 0.0226(8) 0.0198(8) 0.0143(7) -0.0052(6) 0.0008(6) -0.0029(6)
N1 0.019(3) 0.020(3) 0.024(3) -0.010(2) 0.000(2) 0.000(2)
C1 0.029(3) 0.023(3) 0.015(3) -0.008(2) -0.002(3) -0.008(3)
C2 0.026(3) 0.023(3) 0.030(4) -0.013(3) 0.005(3) -0.009(3)
C3 0.024(3) 0.022(3) 0.015(3) -0.008(2) 0.001(2) -0.006(3)
C4 0.029(4) 0.046(4) 0.034(4) -0.024(3) -0.002(3) -0.015(3)
C11 0.024(3) 0.019(3) 0.017(3) -0.006(2) -0.005(2) -0.005(3)
C12 0.031(4) 0.015(3) 0.023(3) -0.004(3) -0.004(3) -0.006(3)
C13 0.027(3) 0.018(3) 0.021(3) -0.008(3) -0.002(3) -0.003(3)
C14 0.028(3) 0.026(3) 0.016(3) -0.007(3) 0.000(3) -0.004(3)
C15 0.023(3) 0.020(3) 0.018(3) -0.004(2) -0.001(2) -0.004(3)
C16 0.030(4) 0.016(3) 0.022(3) -0.007(2) -0.001(3) -0.003(3)
C17 0.031(4) 0.025(3) 0.018(3) -0.008(3) -0.001(3) -0.004(3)
C18 0.023(3) 0.015(3) 0.024(3) -0.001(2) -0.002(3) -0.005(2)
O1 0.034(3) 0.028(3) 0.030(3) -0.004(2) 0.008(2) -0.009(2)
O2 0.022(2) 0.049(3) 0.026(3) -0.020(2) -0.0012(19) 0.001(2)
O3 0.070(4) 0.027(3) 0.028(3) -0.015(2) 0.015(3) -0.014(3)
O4 0.047(3) 0.017(2) 0.031(3) -0.012(2) 0.009(2) -0.012(2)
O5 0.051(3) 0.021(2) 0.028(3) -0.010(2) 0.012(2) -0.016(2)
O6 0.041(3) 0.031(3) 0.018(2) -0.006(2) 0.008(2) -0.019(2)
O7 0.037(3) 0.031(3) 0.030(3) -0.013(2) 0.001(2) 0.006(2)
O8 0.028(3) 0.030(3) 0.021(2) -0.0056(19) -0.0029(19) -0.007(2)
O9 0.031(3) 0.034(3) 0.029(3) -0.008(2) 0.005(2) -0.018(2)
O11 0.023(2) 0.016(2) 0.025(2) -0.0098(18) 0.0056(18) -0.0053(18)
O12 0.025(2) 0.022(2) 0.022(2) -0.0096(18) -0.0032(18) -0.0035(19)
O13 0.039(3) 0.019(2) 0.019(2) -0.0062(18) -0.005(2) -0.005(2)
O1W 0.050(4) 0.067(4) 0.031(3) -0.021(3) 0.010(3) -0.038(3)
O2W 0.057(4) 0.032(3) 0.036(3) -0.020(2) -0.007(3) 0.010(3)
O3W 0.066(4) 0.050(4) 0.046(4) -0.020(3) -0.005(3) -0.013(3)

loop_
_atom_type_symbol
_atom_type_description
_atom_type_scat_dispersion_real
_atom_type_scat_dispersion_imag
_atom_type_scat_source
C C 0.0033 0.0016 'International Tables Vol C Tables 4.2.6.8 and 6.1.1.4'
H H 0.0000 0.0000 'International Tables Vol C Tables 4.2.6.8 and 6.1.1.4'
N N 0.0061 0.0033 'International Tables Vol C Tables 4.2.6.8 and 6.1.1.4'
O O 0.0106 0.0060 'International Tables Vol C Tables 4.2.6.8 and 6.1.1.4'
P P 0.1023 0.0942 'International Tables Vol C Tables 4.2.6.8 and 6.1.1.4'
S S 0.1246 0.1234 'International Tables Vol C Tables 4.2.6.8 and 6.1.1.4'
Gd Gd -0.1653 3.9035 'International Tables Vol C Tables 4.2.6.8 and 6.1.1.4'

loop_
_geom_angle_atom_site_label_1
_geom_angle_atom_site_label_2
_geom_angle_atom_site_label_3
_geom_angle
_geom_angle_site_symmetry_1
_geom_angle_site_symmetry_3
_geom_angle_publ_flag
O12 Gd1 O13 133.74(16) 1_655 2_566 ?
O12 Gd1 O2 77.96(16) 1_655 . ?
O13 Gd1 O2 73.31(16) 2_566 . ?
O12 Gd1 O8 81.89(16) 1_655 2_657 ?
O13 Gd1 O8 136.56(16) 2_566 2_657 ?
O2 Gd1 O8 148.87(16) . 2_657 ?
O12 Gd1 O1W 137.16(18) 1_655 . ?
O13 Gd1 O1W 76.84(19) 2_566 . ?
O2 Gd1 O1W 87.2(2) . . ?
O8 Gd1 O1W 91.8(2) 2_657 . ?
O12 Gd1 O1 79.18(17) 1_655 2_666 ?
O13 Gd1 O1 83.42(18) 2_566 2_666 ?
O2 Gd1 O1 118.23(18) . 2_666 ?
O8 Gd1 O1 80.33(17) 2_657 2_666 ?
O1W Gd1 O1 141.65(19) . 2_666 ?
O12 Gd1 O6 71.18(16) 1_655 . ?
O13 Gd1 O6 132.26(18) 2_566 . ?
O2 Gd1 O6 75.61(18) . . ?
O8 Gd1 O6 75.55(17) 2_657 . ?
O1W Gd1 O6 66.23(17) . . ?
O1 Gd1 O6 143.88(18) 2_666 . ?
O12 Gd1 O2W 141.28(18) 1_655 . ?
O13 Gd1 O2W 67.90(17) 2_566 . ?
O2 Gd1 O2W 138.55(18) . . ?
O8 Gd1 O2W 68.77(17) 2_657 . ?
O1W Gd1 O2W 70.5(2) . . ?
O1 Gd1 O2W 71.6(2) 2_666 . ?
O6 Gd1 O2W 121.83(18) . . ?
O12 Gd1 O2 68.51(15) 1_655 2_666 ?
O13 Gd1 O2 68.29(15) 2_566 2_666 ?
O2 Gd1 O2 71.24(18) . 2_666 ?
O8 Gd1 O2 122.28(15) 2_657 2_666 ?
O1W Gd1 O2 142.86(18) . 2_666 ?
O1 Gd1 O2 47.00(15) 2_666 2_666 ?
O6 Gd1 O2 131.85(15) . 2_666 ?
O2W Gd1 O2 106.10(17) . 2_666 ?
O12 Gd1 C3 73.81(16) 1_655 2_666 ?
O13 Gd1 C3 73.58(17) 2_566 2_666 ?
O2 Gd1 C3 95.19(18) . 2_666 ?
O8 Gd1 C3 101.70(17) 2_657 2_666 ?
O1W Gd1 C3 148.22(18) . 2_666 ?
O1 Gd1 C3 23.09(17) 2_666 2_666 ?
O6 Gd1 C3 144.92(16) . 2_666 ?
O2W Gd1 C3 87.60(19) . 2_666 ?
O2 Gd1 C3 23.97(16) 2_666 2_666 ?
O13 P1 O12 114.9(3) . . ?
O13 P1 O11 112.9(3) . . ?
O12 P1 O11 113.4(3) . . ?
O13 P1 C1 106.1(3) . . ?
O12 P1 C1 107.4(3) . . ?
O11 P1 C1 100.7(3) . . ?
O9 S1 O7 115.2(3) . . ?
O9 S1 O8 112.5(3) . . ?
O7 S1 O8 110.8(3) . . ?
O9 S1 C11 106.3(3) . . ?
O7 S1 C11 107.1(3) . . ?
O8 S1 C11 104.2(3) . . ?
C1 N1 C4 109.1(5) . . ?
C1 N1 C2 112.3(5) . . ?
C4 N1 C2 110.7(5) . . ?
N1 C1 P1 116.4(4) . . ?
N1 C2 C3 111.7(5) . . ?
O1 C3 O2 123.4(6) . . ?
O1 C3 C2 118.7(6) . . ?
O2 C3 C2 117.9(6) . . ?
O1 C3 Gd1 51.2(3) . 2_666 ?
O2 C3 Gd1 72.5(4) . 2_666 ?
C2 C3 Gd1 167.4(4) . 2_666 ?
C12 C11 C16 120.7(6) . . ?
C12 C11 S1 118.7(5) . . ?
C16 C11 S1 120.5(5) . . ?
C11 C12 C13 119.4(6) . . ?
C12 C13 C14 119.8(6) . . ?
C12 C13 C17 122.8(6) . . ?
C14 C13 C17 117.4(6) . . ?
C15 C14 C13 120.7(6) . . ?
C14 C15 C16 119.7(6) . . ?
C14 C15 C18 117.4(6) . . ?
C16 C15 C18 123.0(6) . . ?
C15 C16 C11 119.8(6) . . ?
O3 C17 O4 122.4(6) . . ?
O3 C17 C13 122.3(6) . . ?
O4 C17 C13 115.3(6) . . ?
O6 C18 O5 123.4(6) . . ?
O6 C18 C15 121.7(6) . . ?
O5 C18 C15 114.9(6) . . ?
C3 O1 Gd1 105.7(4) . 2_666 ?
C3 O2 Gd1 167.4(5) . . ?
C3 O2 Gd1 83.5(4) . 2_666 ?
Gd1 O2 Gd1 108.76(18) . 2_666 ?
C18 O6 Gd1 166.1(5) . . ?
S1 O8 Gd1 146.3(3) . 2_657 ?
P1 O12 Gd1 133.5(3) . 1_455 ?
P1 O13 Gd1 143.1(3) . 2_566 ?

loop_
_geom_bond_atom_site_label_1
_geom_bond_atom_site_label_2
_geom_bond_distance
_geom_bond_site_symmetry_2
_geom_bond_publ_flag
Gd1 O12 2.335(4) 1_655 ?
Gd1 O13 2.356(4) 2_566 ?
Gd1 O2 2.376(5) . ?
Gd1 O8 2.386(5) 2_657 ?
Gd1 O1W 2.404(5) . ?
Gd1 O1 2.473(5) 2_666 ?
Gd1 O6 2.518(5) . ?
Gd1 O2W 2.548(5) . ?
Gd1 O2 2.932(6) 2_666 ?
Gd1 C3 3.055(6) 2_666 ?
P1 O13 1.501(5) . ?
P1 O12 1.514(5) . ?
P1 O11 1.545(4) . ?
P1 C1 1.839(7) . ?
S1 O9 1.448(5) . ?
S1 O7 1.452(5) . ?
S1 O8 1.468(5) . ?
S1 C11 1.776(7) . ?
N1 C1 1.481(8) . ?
N1 C4 1.506(8) . ?
N1 C2 1.512(8) . ?
C2 C3 1.515(9) . ?
C3 O1 1.245(8) . ?
C3 O2 1.249(8) . ?
C3 Gd1 3.055(6) 2_666 ?
C11 C12 1.391(9) . ?
C11 C16 1.392(9) . ?
C12 C13 1.392(9) . ?
C13 C14 1.396(9) . ?
C13 C17 1.483(9) . ?
C14 C15 1.385(10) . ?
C15 C16 1.391(9) . ?
C15 C18 1.493(9) . ?
C17 O3 1.222(9) . ?
C17 O4 1.330(8) . ?
C18 O6 1.208(8) . ?
C18 O5 1.321(9) . ?
O1 Gd1 2.473(5) 2_666 ?
O2 Gd1 2.932(6) 2_666 ?
O8 Gd1 2.386(5) 2_657 ?
O12 Gd1 2.335(4) 1_455 ?
O13 Gd1 2.356(4) 2_566 ?
